data_2106812
loop_
_publ_author_name
'Abrait, N.'
'Laval, J.P.'
'Frit, B.'
'Roult, G.'

_publ_section_title
;
 Structure Cristalline de l'Oxynitrofluorure d'Indium In32 O N17 F43
;
_journal_name_full 'Acta Crystallographica B (24,1968-38,1982)'
_journal_page_first 1088
_journal_page_last 1093
_journal_volume 38
_journal_year 1982
_chemical_formula_sum 'F43 In32 N17 O'
_chemical_name_systematic 'In32 O N17 F43'
_space_group_IT_number 206
_symmetry_space_group_name_Hall '-I 2b 2c 3'
_symmetry_space_group_name_H-M 'I a -3'
_cell_angle_alpha 90
_cell_angle_beta 90
_cell_angle_gamma 90
_cell_formula_units_Z 1
_cell_length_a 10.536
_cell_length_b 10.536
_cell_length_c 10.536
_cell_volume 1169.573
_citation_journal_id_ASTM ACBCAR
_cod_data_source_file Abrait_ACBCAR_1982_1735.cif
_cod_data_source_block F43In32N17O1
_cod_original_formula_sum 'F43 In32 N17 O1'
_cod_database_code 2106812

loop_
_symmetry_equiv_pos_as_xyz
x,y,z
-x,-y+1/2,z
x,-y,-z+1/2
-x,y+1/2,-z+1/2
z,x,y
-z,-x+1/2,y
z,-x,-y+1/2
-z,x+1/2,-y+1/2
y,z,x
y,-z,-x+1/2
-y,z+1/2,-x+1/2
-y+1/2,-z,x+1/2
-x,-y,-z
x,y-1/2,-z
-x,y,z-1/2
x,-y-1/2,z-1/2
-z,-x,-y
z,x-1/2,-y
-z,x,y-1/2
z,-x-1/2,y-1/2
-y,-z,-x
-y,z,x-1/2
y,-z-1/2,x-1/2
y-1/2,z,-x-1/2
x+1/2,y+1/2,z+1/2
-x+1/2,-y+1,z+1/2
x+1/2,-y+1/2,-z+1
-x+1/2,y+1,-z+1
z+1/2,x+1/2,y+1/2
-z+1/2,-x+1,y+1/2
z+1/2,-x+1/2,-y+1
-z+1/2,x+1,-y+1
y+1/2,z+1/2,x+1/2
y+1/2,-z+1/2,-x+1
-y+1/2,z+1,-x+1
-y+1,-z+1/2,x+1
-x+1/2,-y+1/2,-z+1/2
x+1/2,y,-z+1/2
-x+1/2,y+1/2,z
x+1/2,-y,z
-z+1/2,-x+1/2,-y+1/2
z+1/2,x,-y+1/2
-z+1/2,x+1/2,y
z+1/2,-x,y
-y+1/2,-z+1/2,-x+1/2
-y+1/2,z+1/2,x
y+1/2,-z,x
y,z+1/2,-x

loop_
_atom_site_label
_atom_site_type_symbol
_atom_site_fract_x
_atom_site_fract_y
_atom_site_fract_z
_atom_site_occupancy
_atom_site_U_iso_or_equiv
F1 F-1 0.1326 0.1326 0.1326 0.672 0.0
N1 N-3 0.1326 0.1326 0.1326 0.265 0.0
In1 In+3 0.25 0.25 0.25 1 0.0
O2 O-2 0.3598 0.0797 0.3604 0.016 0.0
F2 F-1 0.3598 0.0797 0.3604 0.672 0.0
In2 In+3 0.5355 0 0.25 1 0.0
O1 O-2 0.1326 0.1326 0.1326 0.016 0.0
N2 N-3 0.3598 0.0797 0.3604 0.265 0.0
